data_7055728
loop_
_publ_author_name
'Masuda, Toshiyuki'
'Inagaki, Yusuke'
'Momma, Hiroyuki'
'Kwon, Eunsang'
'Setaka, Wataru'

_publ_section_title
;
 Facile synthesis of 2,5-bis(silyl)selenophene-1,1-dioxide and its
 photophysical properties
;
_journal_issue 10
_journal_name_full 'New J. Chem.'
_journal_page_first 8593
_journal_paper_doi 10.1039/C6NJ01886F
_journal_volume 40
_journal_year 2016
_chemical_compound_source no
_chemical_formula_moiety 'C10 H20 O2 Se Si2'
_chemical_formula_sum 'C10 H20 O2 Se Si2'
_chemical_formula_weight 307.40
_chemical_name_common bis(TMS)selenophenedioxide
_chemical_name_systematic bis(TMS)selenophenedioxide
_chemical_properties_physical ', Heat-sensitive,Photo-sensitive'
_chemical_temperature_decomposition 469.15
_space_group_crystal_system tetragonal
_space_group_IT_number 81
_space_group_name_Hall 'P -4'
_space_group_name_H-M_alt 'P -4'
_symmetry_space_group_name_Hall 'P -4'
_symmetry_space_group_name_H-M 'P -4'
_atom_sites_solution_hydrogens geom
_audit_block_doi 10.5517/ccdc.csd.cc1lfjl4
_audit_creation_method SHELXL-2013
_audit_update_record
;
2016-08-17 deposited with the CCDC.
2016-08-19 downloaded from the CCDC.
;
_cell_angle_alpha 90
_cell_angle_beta 90
_cell_angle_gamma 90
_cell_formula_units_Z 2
_cell_length_a 11.0742(16)
_cell_length_b 11.0742(16)
_cell_length_c 6.4127(9)
_cell_measurement_reflns_used 4115
_cell_measurement_temperature 100(2)
_cell_measurement_theta_max 28.26
_cell_measurement_theta_min 3.18
_cell_volume 786.44(19)
_computing_cell_refinement 'Bruker SAINT'
_computing_data_collection 'Bruker APEX2'
_computing_data_reduction 'Bruker SAINT'
_computing_molecular_graphics 'Ortep-3 for Windows (Farrugia, 1997)'
_computing_publication_material 'WinGX (Farrugia, 1999)'
_computing_structure_refinement 'SHELXL-2013 (Sheldrick, 2013)'
_computing_structure_solution 'SHELXS-97 (Sheldrick, 1997)'
_diffrn_ambient_temperature 100(2)
_diffrn_detector_area_resol_mean 8.333
_diffrn_measured_fraction_theta_full 0.996
_diffrn_measured_fraction_theta_max 0.943
_diffrn_measurement_device_type 'Bruker SMART/APEX CCD'
_diffrn_measurement_method '\f and \w scans'
_diffrn_radiation_monochromator graphite
_diffrn_radiation_source 'sealed tube'
_diffrn_radiation_type MoK\a
_diffrn_radiation_wavelength 0.71073
_diffrn_reflns_av_R_equivalents 0.0261
_diffrn_reflns_av_unetI/netI 0.0339
_diffrn_reflns_Laue_measured_fraction_full 0.996
_diffrn_reflns_Laue_measured_fraction_max 0.943
_diffrn_reflns_limit_h_max 14
_diffrn_reflns_limit_h_min -11
_diffrn_reflns_limit_k_max 13
_diffrn_reflns_limit_k_min -14
_diffrn_reflns_limit_l_max 8
_diffrn_reflns_limit_l_min -6
_diffrn_reflns_number 4426
_diffrn_reflns_point_group_measured_fraction_full 0.998
_diffrn_reflns_point_group_measured_fraction_max 0.946
_diffrn_reflns_theta_full 26.000
_diffrn_reflns_theta_max 28.493
_diffrn_reflns_theta_min 3.177
_exptl_absorpt_coefficient_mu 2.523
_exptl_absorpt_correction_T_max 0.7458
_exptl_absorpt_correction_T_min 0.4532
_exptl_absorpt_correction_type multi-scan
_exptl_absorpt_process_details 'SADABS (bruker)'
_exptl_crystal_colour colorless
_exptl_crystal_density_diffrn 1.298
_exptl_crystal_description plate
_exptl_crystal_F_000 316
_exptl_crystal_recrystallization_method 'Re-crystallisation from solvent: tetrahydrofuran'
_exptl_crystal_size_max 0.300
_exptl_crystal_size_mid 0.200
_exptl_crystal_size_min 0.200
_refine_diff_density_max 1.027
_refine_diff_density_min -0.533
_refine_diff_density_rms 0.103
_refine_ls_abs_structure_details
;
 Refined as an inversion twin.
;
_refine_ls_abs_structure_Flack 0.24(2)
_refine_ls_extinction_method none
_refine_ls_goodness_of_fit_ref 0.945
_refine_ls_hydrogen_treatment constr
_refine_ls_matrix_type full
_refine_ls_number_parameters 104
_refine_ls_number_reflns 1826
_refine_ls_number_restraints 57
_refine_ls_restrained_S_all 0.952
_refine_ls_R_factor_all 0.0240
_refine_ls_R_factor_gt 0.0238
_refine_ls_shift/su_max 0.001
_refine_ls_shift/su_mean 0.000
_refine_ls_structure_factor_coef Fsqd
_refine_ls_weighting_details w={1-exp[-9.0000(sin\q/\l)^2^)]}/[\s^2^(Fo^2^)+1.2676P]
_refine_ls_weighting_scheme calc
_refine_ls_wR_factor_gt 0.0709
_refine_ls_wR_factor_ref 0.0709
_reflns_Friedel_coverage 0.839
_reflns_Friedel_fraction_full 1.000
_reflns_Friedel_fraction_max 0.949
_reflns_number_gt 1803
_reflns_number_total 1826
_reflns_threshold_expression 'I > 2\s(I)'
_cod_data_source_file c6nj01886f2.cif
_cod_data_source_block shelx
_cod_depositor_comments
;
The following automatic conversions were performed:

'_chemical_melting_point' tag was changed to
'_chemical_temperature_decomposition' since the value had been given
as '196 deg.C(decomp)'. The value '196 deg.C(decomp)' was changed to
'469.15' - it was converted from degrees Celsius(C) to Kelvins(K).

Automatic conversion script
Id: cif_fix_values 4268 2015-11-12 08:31:59Z antanas 

 Adding full bibliography for 7055728--7055729.cif.
;
_cod_original_cell_volume 786.4(3)
_cod_database_code 7055728
_shelx_space_group_comment
;
The symmetry employed for this shelxl refinement is uniquely defined
by the following loop, which should always be used as a source of
symmetry information in preference to the above space-group names.
They are only intended as comments.
;
_shelx_estimated_absorpt_t_min 0.518
_shelx_estimated_absorpt_t_max 0.632
_shelxl_version_number 2013-4

loop_
_space_group_symop_operation_xyz
'x, y, z'
'-x, -y, z'
'y, -x, -z'
'-y, x, -z'

loop_
_atom_site_label
_atom_site_type_symbol
_atom_site_fract_x
_atom_site_fract_y
_atom_site_fract_z
_atom_site_U_iso_or_equiv
_atom_site_adp_type
_atom_site_occupancy
_atom_site_site_symmetry_order
_atom_site_calc_flag
_atom_site_refinement_flags_posn
_atom_site_refinement_flags_adp
_atom_site_refinement_flags_occupancy
_atom_site_disorder_assembly
_atom_site_disorder_group
Se01 Se 0.5000 0.0000 0.58860(7) 0.01711(15) Uani 1 2 d S T P . .
Si01 Si 0.29332(11) 0.20672(11) 0.72683(19) 0.0269(3) Uani 1 1 d . U . . .
O01 O 0.4140(3) -0.0859(3) 0.4477(5) 0.0293(6) Uani 1 1 d . . . . .
C01 C 0.4108(4) 0.0890(4) 0.7974(6) 0.0234(7) Uani 1 1 d . U . . .
C02 C 0.4524(4) 0.0477(4) 0.9780(7) 0.0270(9) Uani 1 1 d . . . . .
H02 H 0.4218 0.0785 1.1059 0.032 Uiso 1 1 calc R U . . .
C03 C 0.2868(12) 0.2123(12) 0.4350(16) 0.049(3) Uani 0.511(12) 1 d . U P A 1
H03A H 0.2285 0.2739 0.3914 0.074 Uiso 0.511(12) 1 calc R U P A 1
H03B H 0.2617 0.1334 0.3812 0.074 Uiso 0.511(12) 1 calc R U P A 1
H03C H 0.3668 0.2326 0.3799 0.074 Uiso 0.511(12) 1 calc R U P A 1
C04 C 0.3441(11) 0.3514(9) 0.8422(19) 0.041(3) Uani 0.511(12) 1 d . U P A 1
H04A H 0.2776 0.4099 0.8382 0.062 Uiso 0.511(12) 1 calc R U P A 1
H04B H 0.4126 0.3829 0.7623 0.062 Uiso 0.511(12) 1 calc R U P A 1
H04C H 0.3687 0.3381 0.9871 0.062 Uiso 0.511(12) 1 calc R U P A 1
C05 C 0.1487(9) 0.1564(11) 0.8432(19) 0.041(3) Uani 0.511(12) 1 d . U P A 1
H05A H 0.1614 0.1361 0.9903 0.062 Uiso 0.511(12) 1 calc R U P A 1
H05B H 0.1193 0.0851 0.7685 0.062 Uiso 0.511(12) 1 calc R U P A 1
H05C H 0.0891 0.2215 0.8323 0.062 Uiso 0.511(12) 1 calc R U P A 1
C23 C 0.2335(18) 0.2665(18) 0.972(2) 0.071(5) Uani 0.489(12) 1 d . U P A 2
H23A H 0.2990 0.3037 1.0521 0.107 Uiso 0.489(12) 1 calc R U P A 2
H23B H 0.1978 0.2006 1.0534 0.107 Uiso 0.489(12) 1 calc R U P A 2
H23C H 0.1714 0.3272 0.9422 0.107 Uiso 0.489(12) 1 calc R U P A 2
C24 C 0.1776(12) 0.1274(12) 0.568(3) 0.060(4) Uani 0.489(12) 1 d . U P A 2
H24A H 0.1229 0.0829 0.6603 0.090 Uiso 0.489(12) 1 calc R U P A 2
H24B H 0.2174 0.0708 0.4727 0.090 Uiso 0.489(12) 1 calc R U P A 2
H24C H 0.1314 0.1866 0.4872 0.090 Uiso 0.489(12) 1 calc R U P A 2
C25 C 0.3722(12) 0.3231(13) 0.568(3) 0.060(4) Uani 0.489(12) 1 d . U P A 2
H25A H 0.3126 0.3770 0.5042 0.090 Uiso 0.489(12) 1 calc R U P A 2
H25B H 0.4195 0.2835 0.4583 0.090 Uiso 0.489(12) 1 calc R U P A 2
H25C H 0.4263 0.3701 0.6577 0.090 Uiso 0.489(12) 1 calc R U P A 2

loop_
_atom_site_aniso_label
_atom_site_aniso_U_11
_atom_site_aniso_U_22
_atom_site_aniso_U_33
_atom_site_aniso_U_23
_atom_site_aniso_U_13
_atom_site_aniso_U_12
Se01 0.0175(3) 0.0176(3) 0.0163(2) 0.000 0.000 -0.0002(2)
Si01 0.0287(6) 0.0286(6) 0.0235(5) -0.0001(5) 0.0000(5) 0.0111(4)
O01 0.0298(16) 0.0318(16) 0.0262(16) -0.0060(13) -0.0056(12) -0.0061(12)
C01 0.0251(19) 0.0246(19) 0.0203(18) -0.0032(15) 0.0030(15) 0.0054(15)
C02 0.032(3) 0.030(3) 0.0195(18) -0.0026(15) 0.0029(16) 0.0084(17)
C03 0.062(7) 0.062(7) 0.023(4) 0.002(4) 0.000(4) 0.044(6)
C04 0.051(6) 0.028(4) 0.044(5) 0.002(4) -0.003(4) 0.012(4)
C05 0.028(4) 0.051(6) 0.045(5) 0.002(4) -0.002(4) 0.014(4)
C23 0.091(11) 0.094(12) 0.030(6) 0.000(6) -0.002(6) 0.062(9)
C24 0.048(6) 0.039(6) 0.093(10) -0.006(6) -0.031(7) 0.006(4)
C25 0.039(6) 0.048(6) 0.092(10) 0.030(7) 0.004(7) 0.006(4)

loop_
_atom_type_symbol
_atom_type_description
_atom_type_scat_dispersion_real
_atom_type_scat_dispersion_imag
_atom_type_scat_source
C C 0.0033 0.0016 'International Tables Vol C Tables 4.2.6.8 and 6.1.1.4'
H H 0.0000 0.0000 'International Tables Vol C Tables 4.2.6.8 and 6.1.1.4'
O O 0.0106 0.0060 'International Tables Vol C Tables 4.2.6.8 and 6.1.1.4'
Se Se -0.0929 2.2259 'International Tables Vol C Tables 4.2.6.8 and 6.1.1.4'
Si Si 0.0817 0.0704 'International Tables Vol C Tables 4.2.6.8 and 6.1.1.4'

loop_
_geom_angle_atom_site_label_1
_geom_angle_atom_site_label_2
_geom_angle_atom_site_label_3
_geom_angle
_geom_angle_site_symmetry_1
_geom_angle_site_symmetry_3
O01 Se01 O01 112.3(2) . 2_655
O01 Se01 C01 112.73(17) . 2_655
O01 Se01 C01 112.64(17) 2_655 2_655
O01 Se01 C01 112.64(17) . .
O01 Se01 C01 112.74(17) 2_655 .
C01 Se01 C01 92.4(3) 2_655 .
C05 Si01 C04 111.2(6) . .
C23 Si01 C24 113.1(10) . .
C23 Si01 C25 113.0(10) . .
C24 Si01 C25 110.6(9) . .
C05 Si01 C03 112.3(6) . .
C04 Si01 C03 112.4(6) . .
C23 Si01 C01 107.0(4) . .
C05 Si01 C01 106.9(4) . .
C04 Si01 C01 106.9(4) . .
C24 Si01 C01 106.2(4) . .
C25 Si01 C01 106.5(4) . .
C03 Si01 C01 106.7(3) . .
C02 C01 Si01 133.1(3) . .
C02 C01 Se01 104.6(3) . .
Si01 C01 Se01 122.4(2) . .
C01 C02 C02 119.3(2) . 2_655
C01 C02 H02 120.4 . .
C02 C02 H02 120.4 2_655 .
Si01 C03 H03A 109.5 . .
Si01 C03 H03B 109.5 . .
H03A C03 H03B 109.5 . .
Si01 C03 H03C 109.5 . .
H03A C03 H03C 109.5 . .
H03B C03 H03C 109.5 . .
Si01 C04 H04A 109.5 . .
Si01 C04 H04B 109.5 . .
H04A C04 H04B 109.5 . .
Si01 C04 H04C 109.5 . .
H04A C04 H04C 109.5 . .
H04B C04 H04C 109.5 . .
Si01 C05 H05A 109.5 . .
Si01 C05 H05B 109.5 . .
H05A C05 H05B 109.5 . .
Si01 C05 H05C 109.5 . .
H05A C05 H05C 109.5 . .
H05B C05 H05C 109.5 . .
Si01 C23 H23A 109.5 . .
Si01 C23 H23B 109.5 . .
H23A C23 H23B 109.5 . .
Si01 C23 H23C 109.5 . .
H23A C23 H23C 109.5 . .
H23B C23 H23C 109.5 . .
Si01 C24 H24A 109.5 . .
Si01 C24 H24B 109.5 . .
H24A C24 H24B 109.5 . .
Si01 C24 H24C 109.5 . .
H24A C24 H24C 109.5 . .
H24B C24 H24C 109.5 . .
Si01 C25 H25A 109.5 . .
Si01 C25 H25B 109.5 . .
H25A C25 H25B 109.5 . .
Si01 C25 H25C 109.5 . .
H25A C25 H25C 109.5 . .
H25B C25 H25C 109.5 . .

loop_
_geom_bond_atom_site_label_1
_geom_bond_atom_site_label_2
_geom_bond_distance
_geom_bond_site_symmetry_2
Se01 O01 1.622(3) .
Se01 O01 1.622(3) 2_655
Se01 C01 1.934(4) 2_655
Se01 C01 1.934(4) .
Si01 C23 1.831(14) .
Si01 C05 1.852(11) .
Si01 C04 1.852(11) .
Si01 C24 1.858(14) .
Si01 C25 1.861(14) .
Si01 C03 1.874(10) .
Si01 C01 1.896(4) .
C01 C02 1.328(6) .
C02 C02 1.493(9) 2_655
C02 H02 0.9500 .
C03 H03A 0.9800 .
C03 H03B 0.9800 .
C03 H03C 0.9800 .
C04 H04A 0.9800 .
C04 H04B 0.9800 .
C04 H04C 0.9800 .
C05 H05A 0.9800 .
C05 H05B 0.9800 .
C05 H05C 0.9800 .
C23 H23A 0.9800 .
C23 H23B 0.9800 .
C23 H23C 0.9800 .
C24 H24A 0.9800 .
C24 H24B 0.9800 .
C24 H24C 0.9800 .
C25 H25A 0.9800 .
C25 H25B 0.9800 .
C25 H25C 0.9800 .

loop_
_geom_torsion_atom_site_label_1
_geom_torsion_atom_site_label_2
_geom_torsion_atom_site_label_3
_geom_torsion_atom_site_label_4
_geom_torsion
_geom_torsion_site_symmetry_4
C23 Si01 C01 C02 -0.2(10) .
C05 Si01 C01 C02 -59.6(6) .
C04 Si01 C01 C02 59.6(6) .
C24 Si01 C01 C02 -121.2(8) .
C25 Si01 C01 C02 120.9(8) .
C03 Si01 C01 C02 -179.9(7) .
C23 Si01 C01 Se01 -180.0(9) .
C05 Si01 C01 Se01 120.6(5) .
C04 Si01 C01 Se01 -120.2(5) .
C24 Si01 C01 Se01 59.0(7) .
C25 Si01 C01 Se01 -58.9(7) .
C03 Si01 C01 Se01 0.3(6) .
Si01 C01 C02 C02 -180.0(4) 2_655
Se01 C01 C02 C02 -0.1(7) 2_655
